data_1567803
loop_
_publ_author_name
'Nayak, Mithilesh Kumar'
'Sarkar, Pallavi'
'Elvers, Benedict J.'
'Mehta, Sakshi'
'Zhang, Fangyuan'
'Chrysochos, Nicolas'
'Krummenacher, Ivo'
'Vijayakanth, Thangavel'
'Narayanan, Ramakirushnan Suriya'
'Dolai, Ramapada'
'Roy, Biswarup'
'Malik, Vishal'
'Rawat, Hemant'
'Mondal, Abhishake'
'Boomishankar, Ramamoorthy'
'Pati, Swapan K.'
'Braunschweig, Holger'
'Schulzke, Carola'
'Ravat, Prince'
'Jana, Anukul'

_publ_section_title
;
 A bis-NHC--CAAC dimer derived dicationic diradical
;
_journal_issue 42
_journal_name_full 'Chemical Science'
_journal_page_first 12533
_journal_page_last 12539
_journal_paper_doi 10.1039/D2SC03937K
_journal_volume 13
_journal_year 2022
_chemical_formula_moiety 'C32 H58 N6, 2(C F3 O3 S)'
_chemical_formula_sum 'C34 H58 F6 N6 O6 S2'
_chemical_formula_weight 824.98
_space_group_crystal_system monoclinic
_space_group_IT_number 14
_space_group_name_Hall '-P 2ybc'
_space_group_name_H-M_alt 'P 1 21/c 1'
_atom_sites_solution_hydrogens geom
_audit_creation_date 2020-07-23
_audit_creation_method
;
Olex2 1.2
(compiled 2018.05.29 svn.r3508 for OlexSys, GUI svn.r5506)
;
_audit_update_record
;
2020-11-30 deposited with the CCDC.	2022-09-21 downloaded from the CCDC.
;
_cell_angle_alpha 90
_cell_angle_beta 112.936(7)
_cell_angle_gamma 90
_cell_formula_units_Z 2
_cell_length_a 9.4465(5)
_cell_length_b 20.4280(8)
_cell_length_c 11.4500(7)
_cell_measurement_reflns_used 6123
_cell_measurement_temperature 127(2)
_cell_measurement_theta_max 29.0780
_cell_measurement_theta_min 3.1170
_cell_volume 2034.9(2)
_computing_cell_refinement 'CrysAlisPro 1.171.39.29d (Rigaku OD, 2017)'
_computing_data_collection 'CrysAlisPro 1.171.39.29d (Rigaku OD, 2017)'
_computing_data_reduction 'CrysAlisPro 1.171.39.29d (Rigaku OD, 2017)'
_computing_molecular_graphics 'Olex2 (Dolomanov et al., 2009)'
_computing_publication_material 'Olex2 (Dolomanov et al., 2009)'
_computing_structure_refinement 'ShelXL (Sheldrick, 2015)'
_computing_structure_solution 'ShelXT (Sheldrick, 2015)'
_diffrn_ambient_temperature 127.15
_diffrn_measured_fraction_theta_full 0.999
_diffrn_measured_fraction_theta_max 0.996
_diffrn_measurement_device_type 'XtaLAB AFC12 (RINC): Kappa single'
_diffrn_measurement_method '\w scans'
_diffrn_radiation_type MoK\a
_diffrn_radiation_wavelength 0.71073
_diffrn_reflns_av_R_equivalents 0.0350
_diffrn_reflns_av_unetI/netI 0.0300
_diffrn_reflns_Laue_measured_fraction_full 0.999
_diffrn_reflns_Laue_measured_fraction_max 0.996
_diffrn_reflns_limit_h_max 11
_diffrn_reflns_limit_h_min -11
_diffrn_reflns_limit_k_max 25
_diffrn_reflns_limit_k_min -25
_diffrn_reflns_limit_l_max 14
_diffrn_reflns_limit_l_min -13
_diffrn_reflns_number 17318
_diffrn_reflns_point_group_measured_fraction_full 0.999
_diffrn_reflns_point_group_measured_fraction_max 0.996
_diffrn_reflns_theta_full 25.242
_diffrn_reflns_theta_max 26.500
_diffrn_reflns_theta_min 2.585
_exptl_absorpt_coefficient_mu 0.208
_exptl_absorpt_correction_T_max 1.00000
_exptl_absorpt_correction_T_min 0.85853
_exptl_absorpt_correction_type multi-scan
_exptl_absorpt_process_details
;
CrysAlisPro 1.171.39.29d (Rigaku Oxford Diffraction, 2017)
Empirical absorption correction using spherical harmonics,
 implemented in SCALE3 ABSPACK scaling algorithm.
;
_exptl_crystal_colour colourless
_exptl_crystal_colour_primary colourless
_exptl_crystal_density_diffrn 1.346
_exptl_crystal_description platelet
_exptl_crystal_F_000 876
_exptl_crystal_size_max 0.44
_exptl_crystal_size_mid 0.37
_exptl_crystal_size_min 0.1
_refine_diff_density_max 0.949
_refine_diff_density_min -0.319
_refine_diff_density_rms 0.051
_refine_ls_extinction_method none
_refine_ls_goodness_of_fit_ref 1.047
_refine_ls_hydrogen_treatment constr
_refine_ls_matrix_type full
_refine_ls_number_parameters 325
_refine_ls_number_reflns 4206
_refine_ls_number_restraints 24
_refine_ls_restrained_S_all 1.047
_refine_ls_R_factor_all 0.0487
_refine_ls_R_factor_gt 0.0410
_refine_ls_shift/su_max 0.001
_refine_ls_shift/su_mean 0.000
_refine_ls_structure_factor_coef Fsqd
_refine_ls_weighting_details 'w=1/[\s^2^(Fo^2^)+(0.0558P)^2^+1.0572P] where P=(Fo^2^+2Fc^2^)/3'
_refine_ls_weighting_scheme calc
_refine_ls_wR_factor_gt 0.1081
_refine_ls_wR_factor_ref 0.1127
_reflns_Friedel_coverage 0.000
_reflns_number_gt 3596
_reflns_number_total 4206
_reflns_threshold_expression 'I > 2\s(I)'
_cod_data_source_file d2sc03937k2.cif
_cod_data_source_block aj0064
_cod_depositor_comments 'Adding full bibliography for 1567803--1567816.cif.'
_cod_database_code 1567803
_shelx_shelxl_version_number 2017/1
_shelx_space_group_comment
;
The symmetry employed for this shelxl refinement is uniquely defined
by the following loop, which should always be used as a source of
symmetry information in preference to the above space-group names.
They are only intended as comments.
;
_shelx_estimated_absorpt_t_max 0.980
_shelx_estimated_absorpt_t_min 0.914
_olex2_refinement_description
;
1. Fixed Uiso
 At 1.2 times of:
  All C(H) groups, All C(H,H) groups
 At 1.5 times of:
  All C(H,H,H) groups
2. Rigid bond restraints
 C17A, F1A, F2A, F3A
 with sigma for 1-2 distances of 0.01 and sigma for 1-3 distances of 0.01
3. Uiso/Uaniso restraints and constraints
C17A \\sim F1A \\sim F2A \\sim F3A: within 1.7A with sigma of 0.01 and sigma
for terminal atoms of 0.02
4. Others
 Sof(S1A)=Sof(O1A)=Sof(O2A)=Sof(O3A)=Sof(C17A)=Sof(F1A)=Sof(F2A)=Sof(F3A)=1-
 FVAR(1)
 Sof(S1)=Sof(O1)=Sof(O2)=Sof(O3)=Sof(C17)=Sof(F1)=Sof(F2)=Sof(F3)=FVAR(1)
5.a Ternary CH refined with riding coordinates:
 C2(H2)
5.b Secondary CH2 refined with riding coordinates:
 C1(H1A,H1B), C5(H5A,H5B)
5.c Idealised Me refined as rotating group:
 C7(H7A,H7B,H7C), C8(H8A,H8B,H8C), C9(H9A,H9B,H9C), C10(H10A,H10B,H10C),
 C13(H13A,H13B,H13C), C14(H14A,H14B,H14C), C15(H15A,H15B,H15C), C16(H16A,H16B,
 H16C)
;
_olex2_submission_special_instructions 'No special instructions were received'

loop_
_space_group_symop_operation_xyz
'x, y, z'
'-x, y+1/2, -z+1/2'
'-x, -y, -z'
'x, -y-1/2, z-1/2'

loop_
_atom_site_label
_atom_site_type_symbol
_atom_site_fract_x
_atom_site_fract_y
_atom_site_fract_z
_atom_site_U_iso_or_equiv
_atom_site_adp_type
_atom_site_occupancy
_atom_site_site_symmetry_order
_atom_site_calc_flag
_atom_site_refinement_flags_posn
_atom_site_refinement_flags_adp
_atom_site_refinement_flags_occupancy
_atom_site_disorder_assembly
_atom_site_disorder_group
N1 N 0.62440(14) 0.42573(6) 0.50700(12) 0.0162(3) Uani 1 1 d . . . . .
N2 N 0.36281(14) 0.35453(6) 0.63415(12) 0.0199(3) Uani 1 1 d . . . . .
N3 N 0.58076(14) 0.39810(6) 0.75024(12) 0.0184(3) Uani 1 1 d . . . . .
C1 C 0.52058(17) 0.48123(7) 0.45119(14) 0.0185(3) Uani 1 1 d . . . . .
H1A H 0.425040 0.464708 0.383885 0.022 Uiso 1 1 calc R . . . .
H1B H 0.570265 0.511525 0.411228 0.022 Uiso 1 1 calc R . . . .
C2 C 0.54601(17) 0.36632(7) 0.52397(14) 0.0167(3) Uani 1 1 d . . . . .
H2 H 0.450424 0.360245 0.445946 0.020 Uiso 1 1 calc R . . . .
C3 C 0.50015(17) 0.37249(7) 0.63523(14) 0.0169(3) Uani 1 1 d . . . . .
C4 C 0.65770(18) 0.30739(7) 0.53246(15) 0.0208(3) Uani 1 1 d . . . . .
C5 C 0.78119(18) 0.33995(7) 0.49519(16) 0.0225(3) Uani 1 1 d . . . . .
H5A H 0.876477 0.347022 0.571380 0.027 Uiso 1 1 calc R . . . .
H5B H 0.805679 0.311642 0.435404 0.027 Uiso 1 1 calc R . . . .
C6 C 0.71643(17) 0.40556(7) 0.43249(14) 0.0188(3) Uani 1 1 d . . . . .
C7 C 0.7304(2) 0.27554(9) 0.66375(17) 0.0329(4) Uani 1 1 d . . . . .
H7A H 0.788786 0.308479 0.726154 0.049 Uiso 1 1 calc GR . . . .
H7B H 0.799545 0.240273 0.661347 0.049 Uiso 1 1 calc GR . . . .
H7C H 0.649349 0.257505 0.687666 0.049 Uiso 1 1 calc GR . . . .
C8 C 0.5700(2) 0.25401(8) 0.43823(18) 0.0298(4) Uani 1 1 d . . . . .
H8A H 0.493134 0.234344 0.465299 0.045 Uiso 1 1 calc GR . . . .
H8B H 0.642198 0.220225 0.435297 0.045 Uiso 1 1 calc GR . . . .
H8C H 0.518573 0.273298 0.353765 0.045 Uiso 1 1 calc GR . . . .
C9 C 0.62066(19) 0.39826(8) 0.28985(15) 0.0238(3) Uani 1 1 d . . . . .
H9A H 0.531583 0.370240 0.276861 0.036 Uiso 1 1 calc GR . . . .
H9B H 0.683911 0.378411 0.248849 0.036 Uiso 1 1 calc GR . . . .
H9C H 0.585362 0.441477 0.252775 0.036 Uiso 1 1 calc GR . . . .
C10 C 0.84512(19) 0.45493(8) 0.45368(17) 0.0271(4) Uani 1 1 d . . . . .
H10A H 0.801070 0.496548 0.413232 0.041 Uiso 1 1 calc GR . . . .
H10B H 0.915500 0.438148 0.416562 0.041 Uiso 1 1 calc GR . . . .
H10C H 0.901517 0.461817 0.544878 0.041 Uiso 1 1 calc GR . . . .
C11 C 0.35530(19) 0.36959(8) 0.75013(15) 0.0245(4) Uani 1 1 d . . . . .
C12 C 0.49193(19) 0.39722(7) 0.82258(15) 0.0224(3) Uani 1 1 d . . . . .
C13 C 0.23565(19) 0.32256(9) 0.53010(16) 0.0290(4) Uani 1 1 d . . . . .
H13A H 0.265297 0.315780 0.457952 0.043 Uiso 1 1 calc GR . . . .
H13B H 0.144091 0.350444 0.504007 0.043 Uiso 1 1 calc GR . . . .
H13C H 0.213035 0.280209 0.559177 0.043 Uiso 1 1 calc GR . . . .
C14 C 0.73834(18) 0.42460(8) 0.79839(15) 0.0246(3) Uani 1 1 d . . . . .
H14A H 0.806683 0.395770 0.864898 0.037 Uiso 1 1 calc GR . . . .
H14B H 0.739046 0.468419 0.833453 0.037 Uiso 1 1 calc GR . . . .
H14C H 0.774043 0.427231 0.728828 0.037 Uiso 1 1 calc GR . . . .
C15 C 0.2169(2) 0.35469(11) 0.77831(19) 0.0399(5) Uani 1 1 d . . . . .
H15A H 0.128712 0.379573 0.720517 0.060 Uiso 1 1 calc GR . . . .
H15B H 0.236932 0.366979 0.866076 0.060 Uiso 1 1 calc GR . . . .
H15C H 0.194261 0.307753 0.766808 0.060 Uiso 1 1 calc GR . . . .
C16 C 0.5524(2) 0.42103(9) 0.95569(16) 0.0311(4) Uani 1 1 d . . . . .
H16A H 0.641779 0.394713 1.007076 0.047 Uiso 1 1 calc GR . . . .
H16B H 0.472394 0.417074 0.989765 0.047 Uiso 1 1 calc GR . . . .
H16C H 0.583059 0.467006 0.958047 0.047 Uiso 1 1 calc GR . . . .
S1 S 0.84666(5) 0.63677(2) 0.88393(5) 0.02369(15) Uani 0.8867(15) 1 d . . P A 1
O1 O 0.75849(19) 0.58672(8) 0.91363(15) 0.0362(4) Uani 0.8867(15) 1 d . . P A 1
O2 O 0.75737(16) 0.68002(7) 0.78254(13) 0.0323(3) Uani 0.8867(15) 1 d . . P A 1
O3 O 0.9629(3) 0.66827(9) 0.9907(2) 0.0406(5) Uani 0.8867(15) 1 d . . P A 1
C17 C 0.9589(2) 0.59035(9) 0.81338(19) 0.0262(4) Uani 0.8867(15) 1 d . . P A 1
F1 F 0.86845(13) 0.56065(6) 0.70597(11) 0.0323(3) Uani 0.8867(15) 1 d . . P A 1
F2 F 1.04377(15) 0.54430(7) 0.89103(13) 0.0471(4) Uani 0.8867(15) 1 d . . P A 1
F3 F 1.05270(18) 0.62944(8) 0.7831(2) 0.0501(4) Uani 0.8867(15) 1 d . . P A 1
S1A S 0.9168(5) 0.6483(2) 0.8181(4) 0.0321(12) Uani 0.1133(15) 1 d . . P A 2
O1A O 0.8076(16) 0.6030(8) 0.7329(14) 0.054(4) Uani 0.1133(15) 1 d . . P A 2
O2A O 0.8896(17) 0.7154(7) 0.7829(13) 0.050(4) Uani 0.1133(15) 1 d . . P A 2
O3A O 1.0771(13) 0.6282(7) 0.8674(16) 0.038(3) Uani 0.1133(15) 1 d . . P A 2
C17A C 0.873(3) 0.6483(12) 0.962(2) 0.042(3) Uani 0.1133(15) 1 d . U P A 2
F1A F 0.7225(11) 0.6643(6) 0.9290(10) 0.047(3) Uani 0.1133(15) 1 d . U P A 2
F2A F 0.9567(15) 0.6830(8) 1.0485(13) 0.052(3) Uani 0.1133(15) 1 d . U P A 2
F3A F 0.8780(15) 0.5833(6) 0.9998(11) 0.051(3) Uani 0.1133(15) 1 d . U P A 2

loop_
_atom_site_aniso_label
_atom_site_aniso_U_11
_atom_site_aniso_U_22
_atom_site_aniso_U_33
_atom_site_aniso_U_23
_atom_site_aniso_U_13
_atom_site_aniso_U_12
N1 0.0172(6) 0.0107(6) 0.0198(6) 0.0021(5) 0.0064(5) 0.0017(5)
N2 0.0191(6) 0.0198(6) 0.0184(6) 0.0033(5) 0.0047(5) 0.0011(5)
N3 0.0221(6) 0.0116(6) 0.0176(6) 0.0013(5) 0.0035(5) 0.0025(5)
C1 0.0204(7) 0.0135(7) 0.0195(7) 0.0028(6) 0.0055(6) 0.0030(6)
C2 0.0184(7) 0.0125(7) 0.0161(7) -0.0003(5) 0.0034(6) -0.0005(5)
C3 0.0199(7) 0.0100(6) 0.0171(7) 0.0028(5) 0.0032(6) 0.0019(5)
C4 0.0268(8) 0.0124(7) 0.0223(8) 0.0000(6) 0.0085(6) 0.0033(6)
C5 0.0207(7) 0.0168(7) 0.0274(8) -0.0010(6) 0.0066(6) 0.0040(6)
C6 0.0173(7) 0.0160(7) 0.0231(8) -0.0011(6) 0.0080(6) 0.0002(6)
C7 0.0454(11) 0.0216(8) 0.0311(9) 0.0083(7) 0.0145(8) 0.0154(8)
C8 0.0395(10) 0.0165(8) 0.0365(10) -0.0074(7) 0.0182(8) -0.0049(7)
C9 0.0279(8) 0.0222(8) 0.0218(8) -0.0005(6) 0.0103(7) 0.0004(6)
C10 0.0232(8) 0.0229(8) 0.0374(10) -0.0023(7) 0.0142(7) -0.0043(7)
C11 0.0261(8) 0.0262(8) 0.0219(8) 0.0058(7) 0.0101(7) 0.0086(6)
C12 0.0299(8) 0.0162(7) 0.0203(8) 0.0041(6) 0.0089(7) 0.0095(6)
C13 0.0224(8) 0.0355(9) 0.0241(8) 0.0017(7) 0.0037(7) -0.0089(7)
C14 0.0235(8) 0.0213(8) 0.0212(8) -0.0016(6) 0.0002(6) -0.0031(6)
C15 0.0298(9) 0.0595(13) 0.0338(10) 0.0071(9) 0.0160(8) 0.0060(9)
C16 0.0449(10) 0.0251(9) 0.0223(8) -0.0022(7) 0.0119(8) 0.0075(8)
S1 0.0240(2) 0.0249(3) 0.0199(3) -0.00116(19) 0.0061(2) 0.00509(18)
O1 0.0421(9) 0.0390(8) 0.0360(8) 0.0042(7) 0.0244(7) 0.0005(7)
O2 0.0316(7) 0.0308(7) 0.0294(7) 0.0038(6) 0.0062(6) 0.0091(6)
O3 0.0418(11) 0.0371(10) 0.0291(11) -0.0121(8) -0.0012(10) 0.0072(8)
C17 0.0209(8) 0.0248(9) 0.0327(10) -0.0064(8) 0.0102(8) -0.0037(7)
F1 0.0339(6) 0.0338(7) 0.0315(6) -0.0134(5) 0.0151(5) -0.0092(5)
F2 0.0383(7) 0.0422(8) 0.0497(8) -0.0043(6) 0.0050(6) 0.0197(6)
F3 0.0413(8) 0.0467(9) 0.0791(12) -0.0240(9) 0.0417(9) -0.0229(6)
S1A 0.028(2) 0.041(2) 0.028(2) 0.0022(17) 0.0121(16) -0.0005(17)
O1A 0.040(7) 0.067(10) 0.049(8) -0.004(7) 0.011(6) -0.011(7)
O2A 0.059(8) 0.043(7) 0.045(7) 0.021(6) 0.016(7) 0.021(6)
O3A 0.014(5) 0.045(7) 0.051(8) -0.002(7) 0.009(6) 0.008(5)
C17A 0.050(7) 0.060(8) 0.013(7) -0.007(6) 0.008(7) 0.018(7)
F1A 0.027(4) 0.079(7) 0.040(5) 0.001(5) 0.018(4) 0.003(5)
F2A 0.040(6) 0.070(8) 0.041(7) -0.007(6) 0.010(6) -0.004(6)
F3A 0.064(7) 0.051(6) 0.052(7) 0.011(5) 0.037(6) -0.003(5)

loop_
_atom_type_symbol
_atom_type_description
_atom_type_scat_dispersion_real
_atom_type_scat_dispersion_imag
_atom_type_scat_source
C C 0.0033 0.0016 'International Tables Vol C Tables 4.2.6.8 and 6.1.1.4'
H H 0.0000 0.0000 'International Tables Vol C Tables 4.2.6.8 and 6.1.1.4'
F F 0.0171 0.0103 'International Tables Vol C Tables 4.2.6.8 and 6.1.1.4'
N N 0.0061 0.0033 'International Tables Vol C Tables 4.2.6.8 and 6.1.1.4'
O O 0.0106 0.0060 'International Tables Vol C Tables 4.2.6.8 and 6.1.1.4'
S S 0.1246 0.1234 'International Tables Vol C Tables 4.2.6.8 and 6.1.1.4'

loop_
_geom_angle_atom_site_label_1
_geom_angle_atom_site_label_2
_geom_angle_atom_site_label_3
_geom_angle
_geom_angle_site_symmetry_1
_geom_angle_site_symmetry_3
_geom_angle_publ_flag
C1 N1 C2 114.05(11) . . ?
C1 N1 C6 113.70(11) . . ?
C2 N1 C6 106.40(11) . . ?
C3 N2 C11 109.82(13) . . ?
C3 N2 C13 127.45(13) . . ?
C11 N2 C13 122.72(14) . . ?
C3 N3 C12 109.62(13) . . ?
C3 N3 C14 127.84(13) . . ?
C12 N3 C14 122.54(13) . . ?
N1 C1 C1 112.70(15) . 3_666 ?
N1 C1 H1A 109.1 . . ?
N1 C1 H1B 109.1 . . ?
C1 C1 H1A 109.1 3_666 . ?
C1 C1 H1B 109.1 3_666 . ?
H1A C1 H1B 107.8 . . ?
N1 C2 H2 108.0 . . ?
N1 C2 C3 111.63(12) . . ?
N1 C2 C4 106.14(11) . . ?
C3 C2 H2 108.0 . . ?
C3 C2 C4 114.74(12) . . ?
C4 C2 H2 108.0 . . ?
N2 C3 N3 106.96(13) . . ?
N2 C3 C2 124.46(13) . . ?
N3 C3 C2 128.54(14) . . ?
C5 C4 C2 102.34(11) . . ?
C7 C4 C2 114.67(13) . . ?
C7 C4 C5 110.89(14) . . ?
C8 C4 C2 109.56(13) . . ?
C8 C4 C5 111.87(13) . . ?
C8 C4 C7 107.55(14) . . ?
C4 C5 H5A 110.2 . . ?
C4 C5 H5B 110.2 . . ?
H5A C5 H5B 108.5 . . ?
C6 C5 C4 107.49(12) . . ?
C6 C5 H5A 110.2 . . ?
C6 C5 H5B 110.2 . . ?
N1 C6 C5 100.88(12) . . ?
N1 C6 C9 113.68(12) . . ?
N1 C6 C10 109.40(12) . . ?
C5 C6 C9 112.09(13) . . ?
C10 C6 C5 110.88(13) . . ?
C10 C6 C9 109.66(13) . . ?
C4 C7 H7A 109.5 . . ?
C4 C7 H7B 109.5 . . ?
C4 C7 H7C 109.5 . . ?
H7A C7 H7B 109.5 . . ?
H7A C7 H7C 109.5 . . ?
H7B C7 H7C 109.5 . . ?
C4 C8 H8A 109.5 . . ?
C4 C8 H8B 109.5 . . ?
C4 C8 H8C 109.5 . . ?
H8A C8 H8B 109.5 . . ?
H8A C8 H8C 109.5 . . ?
H8B C8 H8C 109.5 . . ?
C6 C9 H9A 109.5 . . ?
C6 C9 H9B 109.5 . . ?
C6 C9 H9C 109.5 . . ?
H9A C9 H9B 109.5 . . ?
H9A C9 H9C 109.5 . . ?
H9B C9 H9C 109.5 . . ?
C6 C10 H10A 109.5 . . ?
C6 C10 H10B 109.5 . . ?
C6 C10 H10C 109.5 . . ?
H10A C10 H10B 109.5 . . ?
H10A C10 H10C 109.5 . . ?
H10B C10 H10C 109.5 . . ?
N2 C11 C15 122.35(16) . . ?
C12 C11 N2 106.59(14) . . ?
C12 C11 C15 131.06(16) . . ?
N3 C12 C16 121.80(15) . . ?
C11 C12 N3 107.01(14) . . ?
C11 C12 C16 131.14(16) . . ?
N2 C13 H13A 109.5 . . ?
N2 C13 H13B 109.5 . . ?
N2 C13 H13C 109.5 . . ?
H13A C13 H13B 109.5 . . ?
H13A C13 H13C 109.5 . . ?
H13B C13 H13C 109.5 . . ?
N3 C14 H14A 109.5 . . ?
N3 C14 H14B 109.5 . . ?
N3 C14 H14C 109.5 . . ?
H14A C14 H14B 109.5 . . ?
H14A C14 H14C 109.5 . . ?
H14B C14 H14C 109.5 . . ?
C11 C15 H15A 109.5 . . ?
C11 C15 H15B 109.5 . . ?
C11 C15 H15C 109.5 . . ?
H15A C15 H15B 109.5 . . ?
H15A C15 H15C 109.5 . . ?
H15B C15 H15C 109.5 . . ?
C12 C16 H16A 109.5 . . ?
C12 C16 H16B 109.5 . . ?
C12 C16 H16C 109.5 . . ?
H16A C16 H16B 109.5 . . ?
H16A C16 H16C 109.5 . . ?
H16B C16 H16C 109.5 . . ?
O1 S1 O2 114.49(9) . . ?
O1 S1 C17 102.95(9) . . ?
O2 S1 C17 102.72(9) . . ?
O3 S1 O1 115.91(12) . . ?
O3 S1 O2 115.09(10) . . ?
O3 S1 C17 103.03(11) . . ?
F1 C17 S1 111.65(12) . . ?
F2 C17 S1 112.00(14) . . ?
F2 C17 F1 107.27(15) . . ?
F2 C17 F3 107.98(16) . . ?
F3 C17 S1 111.25(13) . . ?
F3 C17 F1 106.42(17) . . ?
O1A S1A O3A 116.2(9) . . ?
O1A S1A C17A 104.6(11) . . ?
O2A S1A O1A 115.0(9) . . ?
O2A S1A O3A 115.4(9) . . ?
O2A S1A C17A 100.0(9) . . ?
O3A S1A C17A 102.4(10) . . ?
F1A C17A S1A 108.7(14) . . ?
F1A C17A F3A 103(2) . . ?
F2A C17A S1A 115(2) . . ?
F2A C17A F1A 111.5(16) . . ?
F2A C17A F3A 111.9(17) . . ?
F3A C17A S1A 106.3(13) . . ?

loop_
_geom_bond_atom_site_label_1
_geom_bond_atom_site_label_2
_geom_bond_distance
_geom_bond_site_symmetry_2
_geom_bond_publ_flag
N1 C1 1.4722(18) . ?
N1 C2 1.4735(18) . ?
N1 C6 1.4938(18) . ?
N2 C3 1.344(2) . ?
N2 C11 1.392(2) . ?
N2 C13 1.474(2) . ?
N3 C3 1.3439(19) . ?
N3 C12 1.390(2) . ?
N3 C14 1.474(2) . ?
C1 C1 1.526(3) 3_666 ?
C1 H1A 0.9900 . ?
C1 H1B 0.9900 . ?
C2 H2 1.0000 . ?
C2 C3 1.502(2) . ?
C2 C4 1.579(2) . ?
C4 C5 1.541(2) . ?
C4 C7 1.533(2) . ?
C4 C8 1.531(2) . ?
C5 H5A 0.9900 . ?
C5 H5B 0.9900 . ?
C5 C6 1.531(2) . ?
C6 C9 1.535(2) . ?
C6 C10 1.524(2) . ?
C7 H7A 0.9800 . ?
C7 H7B 0.9800 . ?
C7 H7C 0.9800 . ?
C8 H8A 0.9800 . ?
C8 H8B 0.9800 . ?
C8 H8C 0.9800 . ?
C9 H9A 0.9800 . ?
C9 H9B 0.9800 . ?
C9 H9C 0.9800 . ?
C10 H10A 0.9800 . ?
C10 H10B 0.9800 . ?
C10 H10C 0.9800 . ?
C11 C12 1.356(2) . ?
C11 C15 1.495(2) . ?
C12 C16 1.486(2) . ?
C13 H13A 0.9800 . ?
C13 H13B 0.9800 . ?
C13 H13C 0.9800 . ?
C14 H14A 0.9800 . ?
C14 H14B 0.9800 . ?
C14 H14C 0.9800 . ?
C15 H15A 0.9800 . ?
C15 H15B 0.9800 . ?
C15 H15C 0.9800 . ?
C16 H16A 0.9800 . ?
C16 H16B 0.9800 . ?
C16 H16C 0.9800 . ?
S1 O1 1.4408(15) . ?
S1 O2 1.4410(14) . ?
S1 O3 1.438(2) . ?
S1 C17 1.8282(19) . ?
C17 F1 1.338(2) . ?
C17 F2 1.328(2) . ?
C17 F3 1.336(2) . ?
S1A O1A 1.446(15) . ?
S1A O2A 1.423(14) . ?
S1A O3A 1.454(12) . ?
S1A C17A 1.85(2) . ?
C17A F1A 1.36(2) . ?
C17A F2A 1.22(3) . ?
C17A F3A 1.39(3) . ?

loop_
_geom_hbond_atom_site_label_D
_geom_hbond_atom_site_label_H
_geom_hbond_atom_site_label_A
_geom_hbond_distance_DH
_geom_hbond_distance_HA
_geom_hbond_distance_DA
_geom_hbond_angle_DHA
_geom_hbond_site_symmetry_A
_geom_hbond_publ_flag
C1 H1A O1A 0.99 2.50 3.452(14) 161.9 3_666 yes
C1 H1B N3 0.99 2.61 3.2545(19) 122.9 3_666 yes
C2 H2 O1A 1.00 2.61 3.542(14) 155.1 3_666 yes
C13 H13A O1A 0.98 2.61 3.255(15) 123.1 3_666 yes
C13 H13A O2A 0.98 2.65 3.397(14) 133.5 3_666 yes
C13 H13C F1A 0.98 2.44 3.269(13) 142.6 2_646 yes
C13 H13C F2A 0.98 2.55 3.311(15) 134.7 2_646 yes
C14 H14A F2A 0.98 2.62 3.502(14) 150.6 3_767 yes
C14 H14C N1 0.98 2.38 3.081(2) 128.2 . yes
C15 H15B F1A 0.98 2.31 3.196(10) 149.1 3_667 yes
C15 H15B F2A 0.98 2.60 3.122(14) 113.7 3_667 yes
C15 H15B F3A 0.98 2.42 3.262(11) 143.4 3_667 yes
C15 H15C O2A 0.98 2.04 3.009(13) 169.5 2_646 yes
C16 H16A O3A 0.98 2.52 3.440(12) 155.9 3_767 yes
